data_7200099
loop_
_publ_author_name
'Kendrick, John'
'Gourlay, Matthew D.'
'Neumann, Marcus A.'
'Leusen, Frank J. J.'

_publ_section_title
;
 Predicting spontaneous racemate resolution using recent developments in
 crystal structure prediction
;
_journal_issue 11
_journal_name_full CrystEngComm
_journal_page_first 2391
_journal_page_last 2399
_journal_paper_doi 10.1039/b909038j
_journal_volume 11
_journal_year 2009
_space_group_IT_number 4
_symmetry_cell_setting monoclinic
_symmetry_Int_Tables_number 4
_symmetry_space_group_name_Hall 'P 2yb'
_symmetry_space_group_name_H-M 'P 1 21 1'
_cell_angle_alpha 90.000000
_cell_angle_beta 103.252557
_cell_angle_gamma 90.000000
_cell_length_a 8.653273
_cell_length_b 5.311532
_cell_length_c 5.707594
_cell_volume 255.347
_cod_data_source_file 5HMO_enantiopure.cif
_cod_data_source_block 5HMO_E_7
_cod_original_sg_symbol_H-M 'P 2_1'
_cod_struct_determination_method theoretical
_cod_database_code 7200099

loop_
_symmetry_equiv_pos_site_id
_symmetry_equiv_pos_as_xyz
1 x,y,z
2 -x,y+1/2,-z

loop_
_atom_site_label
_atom_site_type_symbol
_atom_site_fract_x
_atom_site_fract_y
_atom_site_fract_z
C16 C 0.196980 0.808288 0.260066
C17 C 0.190037 1.077476 0.360583
O18 O 0.337217 1.199465 0.333003
C19 C 0.424780 1.031170 0.238772
N20 N 0.351601 0.807795 0.202333
O21 O 0.554569 1.092217 0.197064
C22 C 0.183854 1.080344 0.624262
O23 O 0.170493 1.326599 0.716106
H24 H 0.189912 0.664960 0.395770
H25 H 0.101132 0.774541 0.100476
H26 H 0.092126 1.187911 0.252834
H27 H 0.390334 0.674308 0.100376
H28 H 0.077192 0.974734 0.638283
H29 H 0.288396 0.979250 0.728161
H30 H 0.276149 1.408643 0.745720
